data_7228095
loop_
_publ_author_name
'Liu, Zhi-Wen'
'Tang, Ben-Qin'
'Zhang, Qing-Hua'
'Wang, Wen-Jing'
'Huang, Xiao-Jun'
'Zhang, Jian'
'Shi, Lei'
'Zhang, Xiao-Qi'
'Ye, Wen-Cai'

_publ_section_title
;
 Ervaoffines E--G, three iboga-type alkaloids featuring ring C cleavage
 and rearrangement from Ervatamia officinalis
;
_journal_issue 35
_journal_name_full 'RSC Adv.'
_journal_page_first 21883
_journal_paper_doi 10.1039/C7RA03411C
_journal_volume 7
_journal_year 2017
_chemical_absolute_configuration ad
_chemical_formula_moiety 'C20 H24 N2 O2'
_chemical_formula_sum 'C20 H24 N2 O2'
_chemical_formula_weight 324.41
_chemical_name_systematic 'Lirofolines A'
_space_group_crystal_system orthorhombic
_space_group_IT_number 19
_space_group_name_Hall 'P 2ac 2ab'
_space_group_name_H-M_alt 'P 21 21 21'
_symmetry_space_group_name_Hall 'P 2ac 2ab'
_symmetry_space_group_name_H-M 'P 21 21 21'
_atom_sites_solution_hydrogens geom
_audit_creation_date 2016-12-24
_audit_creation_method
;
Olex2 1.2
(compiled 2016.11.30 svn.r3356 for OlexSys, GUI svn.r5269)
;
_audit_update_record
;
2016-12-26 deposited with the CCDC.
2017-04-12 downloaded from the CCDC.
;
_cell_angle_alpha 90
_cell_angle_beta 90
_cell_angle_gamma 90
_cell_formula_units_Z 8
_cell_length_a 8.75070(10)
_cell_length_b 14.3787(2)
_cell_length_c 27.3576(4)
_cell_measurement_reflns_used 12788
_cell_measurement_temperature 173.00(10)
_cell_measurement_theta_max 62.8500
_cell_measurement_theta_min 3.4720
_cell_volume 3442.23(8)
_computing_cell_refinement
;
CrysAlisPro, Agilent Technologies,
Version 1.171.36.32 (release 02-08-2013 CrysAlis171 .NET)
(compiled Aug  2 2013,16:46:58)
;
_computing_data_collection
;
CrysAlisPro, Agilent Technologies,
Version 1.171.36.32 (release 02-08-2013 CrysAlis171 .NET)
(compiled Aug  2 2013,16:46:58)
;
_computing_data_reduction
;
CrysAlisPro, Agilent Technologies,
Version 1.171.36.32 (release 02-08-2013 CrysAlis171 .NET)
(compiled Aug  2 2013,16:46:58)
;
_computing_molecular_graphics 'Olex2 (Dolomanov et al., 2009)'
_computing_publication_material 'Olex2 (Dolomanov et al., 2009)'
_computing_structure_refinement 'XL (Sheldrick, 2008)'
_diffrn_ambient_temperature 173.00(10)
_diffrn_detector_area_resol_mean 16.0288
_diffrn_measured_fraction_theta_full 0.9408
_diffrn_measured_fraction_theta_max 0.9991
_diffrn_measurement_details
;
#__ type_ start__ end____ width___ exp.time_
  1 omega  -88.00  -58.00   1.0000    1.0000
omega____ theta____ kappa____ phi______ frames
    -      -33.1184 -178.0000    0.0000 30

#__ type_ start__ end____ width___ exp.time_
  2 omega -106.00  -72.00   1.0000    1.0000
omega____ theta____ kappa____ phi______ frames
    -      -33.1184 -178.0000  -90.0000 34

#__ type_ start__ end____ width___ exp.time_
  3 omega  -99.00  -73.00   1.0000    1.0000
omega____ theta____ kappa____ phi______ frames
    -      -33.1184  -57.0000   60.0000 26

#__ type_ start__ end____ width___ exp.time_
  4 omega  -11.00   96.00   1.0000    1.0000
omega____ theta____ kappa____ phi______ frames
    -       33.1184   19.0000 -120.0000 107

#__ type_ start__ end____ width___ exp.time_
  5 omega   35.00   63.00   1.0000    1.0000
omega____ theta____ kappa____ phi______ frames
    -       33.1184 -178.0000  -30.0000 28

#__ type_ start__ end____ width___ exp.time_
  6 omega   20.00   51.00   1.0000    4.7000
omega____ theta____ kappa____ phi______ frames
    -       90.5000  -45.0000  -60.0000 31

#__ type_ start__ end____ width___ exp.time_
  7 omega   42.00  122.00   1.0000    4.7000
omega____ theta____ kappa____ phi______ frames
    -       90.5000   15.0000 -180.0000 80

#__ type_ start__ end____ width___ exp.time_
  8 omega   70.00  102.00   1.0000    4.7000
omega____ theta____ kappa____ phi______ frames
    -       90.5000   61.0000  -30.0000 32

#__ type_ start__ end____ width___ exp.time_
  9 omega   39.00   68.00   1.0000    4.7000
omega____ theta____ kappa____ phi______ frames
    -       90.5000  178.0000  150.0000 29

#__ type_ start__ end____ width___ exp.time_
 10 omega   94.00  141.00   1.0000    4.7000
omega____ theta____ kappa____ phi______ frames
    -       90.5000   77.0000    0.0000 47

#__ type_ start__ end____ width___ exp.time_
 11 omega   25.00   67.00   1.0000    4.7000
omega____ theta____ kappa____ phi______ frames
    -       90.5000  -45.0000  120.0000 42

#__ type_ start__ end____ width___ exp.time_
 12 omega  127.00  154.00   1.0000    4.7000
omega____ theta____ kappa____ phi______ frames
    -       90.5000   15.0000 -180.0000 27

#__ type_ start__ end____ width___ exp.time_
 13 omega   60.00   86.00   1.0000    4.7000
omega____ theta____ kappa____ phi______ frames
    -       90.5000 -111.0000 -150.0000 26

#__ type_ start__ end____ width___ exp.time_
 14 omega   24.00   76.00   1.0000    4.7000
omega____ theta____ kappa____ phi______ frames
    -       90.5000  -94.0000  -60.0000 52

#__ type_ start__ end____ width___ exp.time_
 15 omega   18.00   57.00   1.0000    4.7000
omega____ theta____ kappa____ phi______ frames
    -       90.5000  -30.0000 -180.0000 39

#__ type_ start__ end____ width___ exp.time_
 16 omega   74.00  109.00   1.0000    4.7000
omega____ theta____ kappa____ phi______ frames
    -       90.5000   61.0000  -60.0000 35

#__ type_ start__ end____ width___ exp.time_
 17 omega   31.00  114.00   1.0000    4.7000
omega____ theta____ kappa____ phi______ frames
    -       90.5000  -77.0000  -60.0000 83

#__ type_ start__ end____ width___ exp.time_
 18 omega  116.00  144.00   1.0000    4.7000
omega____ theta____ kappa____ phi______ frames
    -       90.5000   77.0000  -30.0000 28

#__ type_ start__ end____ width___ exp.time_
 19 omega  120.00  158.00   1.0000    4.7000
omega____ theta____ kappa____ phi______ frames
    -       90.5000   61.0000  -60.0000 38

#__ type_ start__ end____ width___ exp.time_
 20 omega   46.00   80.00   1.0000    4.7000
omega____ theta____ kappa____ phi______ frames
    -       90.5000  -94.0000 -180.0000 34

#__ type_ start__ end____ width___ exp.time_
 21 omega   64.00  108.00   1.0000    4.7000
omega____ theta____ kappa____ phi______ frames
    -       90.5000   77.0000  -30.0000 44

#__ type_ start__ end____ width___ exp.time_
 22 omega   27.00   53.00   1.0000    4.7000
omega____ theta____ kappa____ phi______ frames
    -       90.5000  -94.0000  -90.0000 26

#__ type_ start__ end____ width___ exp.time_
 23 omega  110.00  136.00   1.0000    4.7000
omega____ theta____ kappa____ phi______ frames
    -       90.5000   61.0000  -30.0000 26

#__ type_ start__ end____ width___ exp.time_
 24 omega   52.00   82.00   1.0000    4.7000
omega____ theta____ kappa____ phi______ frames
    -       90.5000  -94.0000 -150.0000 30

#__ type_ start__ end____ width___ exp.time_
 25 omega -109.00  -57.00   1.0000    1.0000
omega____ theta____ kappa____ phi______ frames
    -      -33.1184 -178.0000  150.0000 52

#__ type_ start__ end____ width___ exp.time_
 26 omega -109.00  -57.00   1.0000    1.0000
omega____ theta____ kappa____ phi______ frames
    -      -33.1184 -178.0000   30.0000 52

#__ type_ start__ end____ width___ exp.time_
 27 omega   13.00  102.00   1.0000    1.0000
omega____ theta____ kappa____ phi______ frames
    -       33.1184   57.0000  -60.0000 89

#__ type_ start__ end____ width___ exp.time_
 28 omega   13.00  102.00   1.0000    1.0000
omega____ theta____ kappa____ phi______ frames
    -       33.1184   57.0000    0.0000 89

#__ type_ start__ end____ width___ exp.time_
 29 omega    3.00  103.00   1.0000    1.0000
omega____ theta____ kappa____ phi______ frames
    -       33.1184   77.0000   60.0000 100

#__ type_ start__ end____ width___ exp.time_
 30 omega   69.00  159.00   1.0000    4.7000
omega____ theta____ kappa____ phi______ frames
    -       90.5000   61.0000   60.0000 90

#__ type_ start__ end____ width___ exp.time_
 31 omega   19.00   77.00   1.0000    4.7000
omega____ theta____ kappa____ phi______ frames
    -       90.5000  -45.0000   30.0000 58

#__ type_ start__ end____ width___ exp.time_
 32 omega   18.00   90.00   1.0000    4.7000
omega____ theta____ kappa____ phi______ frames
    -       90.5000 -111.0000  150.0000 72

#__ type_ start__ end____ width___ exp.time_
 33 omega   60.00  161.00   1.0000    4.7000
omega____ theta____ kappa____ phi______ frames
    -       90.5000   77.0000 -180.0000 101

#__ type_ start__ end____ width___ exp.time_
 34 omega   69.00  161.00   1.0000    4.7000
omega____ theta____ kappa____ phi______ frames
    -       90.5000   51.0000 -110.0000 92
;
_diffrn_measurement_device_type 'Xcalibur, Sapphire3, Gemini ultra'
_diffrn_measurement_method '\w scans'
_diffrn_orient_matrix_UB_11 -0.1093229000
_diffrn_orient_matrix_UB_12 0.0749686000
_diffrn_orient_matrix_UB_13 -0.0199110000
_diffrn_orient_matrix_UB_21 0.0072406000
_diffrn_orient_matrix_UB_22 -0.0451158000
_diffrn_orient_matrix_UB_23 -0.0510262000
_diffrn_orient_matrix_UB_31 -0.1377959000
_diffrn_orient_matrix_UB_32 -0.0618128000
_diffrn_orient_matrix_UB_33 0.0131126000
_diffrn_radiation_monochromator mirror
_diffrn_radiation_type 'Cu K\a'
_diffrn_radiation_wavelength 1.5418
_diffrn_reflns_av_R_equivalents 0.0318
_diffrn_reflns_av_unetI/netI 0.0208
_diffrn_reflns_Laue_measured_fraction_full 1.000
_diffrn_reflns_Laue_measured_fraction_max 1.000
_diffrn_reflns_limit_h_max 9
_diffrn_reflns_limit_h_min -10
_diffrn_reflns_limit_k_max 16
_diffrn_reflns_limit_k_min -16
_diffrn_reflns_limit_l_max 31
_diffrn_reflns_limit_l_min -31
_diffrn_reflns_number 27736
_diffrn_reflns_point_group_measured_fraction_full 1.000
_diffrn_reflns_point_group_measured_fraction_max 0.999
_diffrn_reflns_theta_full 62.681
_diffrn_reflns_theta_max 62.681
_diffrn_reflns_theta_min 3.472
_diffrn_source 'Enhance Ultra (Cu) X-ray Source'
_exptl_absorpt_coefficient_mu 0.643
_exptl_absorpt_correction_T_max 1.00000
_exptl_absorpt_correction_T_min 0.71254
_exptl_absorpt_correction_type multi-scan
_exptl_absorpt_process_details
;
CrysAlisPro, Agilent Technologies,
Version 1.171.36.32 (release 02-08-2013 CrysAlis171 .NET)
(compiled Aug  2 2013,16:46:58)
Empirical absorption correction using spherical harmonics,
 implemented in SCALE3 ABSPACK scaling algorithm.
;
_exptl_crystal_colour colourless
_exptl_crystal_colour_primary colourless
_exptl_crystal_density_diffrn 1.252
_exptl_crystal_F_000 1392
_exptl_crystal_recrystallization_method 'Re-crystallisation from solvent'
_exptl_crystal_size_max 0.3
_exptl_crystal_size_mid 0.2
_exptl_crystal_size_min 0.2
_refine_diff_density_max 0.108
_refine_diff_density_min -0.183
_refine_diff_density_rms 0.034
_refine_ls_abs_structure_details
;
 Flack x determined using 2216 quotients [(I+)-(I-)]/[(I+)+(I-)]
 (Parsons, Flack and Wagner, Acta Cryst. B69 (2013) 249-259).
;
_refine_ls_abs_structure_Flack -0.03(7)
_refine_ls_extinction_method none
_refine_ls_goodness_of_fit_ref 1.092
_refine_ls_hydrogen_treatment constr
_refine_ls_matrix_type full
_refine_ls_number_parameters 437
_refine_ls_number_reflns 5506
_refine_ls_number_restraints 0
_refine_ls_restrained_S_all 1.092
_refine_ls_R_factor_all 0.0309
_refine_ls_R_factor_gt 0.0291
_refine_ls_shift/su_max 0.000
_refine_ls_shift/su_mean 0.000
_refine_ls_structure_factor_coef Fsqd
_refine_ls_weighting_details 'w=1/[\s^2^(Fo^2^)+(0.0394P)^2^+0.3711P] where P=(Fo^2^+2Fc^2^)/3'
_refine_ls_weighting_scheme calc
_refine_ls_wR_factor_gt 0.0722
_refine_ls_wR_factor_ref 0.0737
_reflns_Friedel_coverage 0.756
_reflns_Friedel_fraction_full 0.999
_reflns_Friedel_fraction_max 0.999
_reflns_number_gt 5279
_reflns_number_total 5506
_reflns_threshold_expression 'I > 2\s(I)'
_cod_data_source_file c7ra03411c2.cif
_cod_data_source_block tangbenqin_oa-6b
_cod_database_code 7228095
_chemical_oxdiff_formula CHNO
_shelx_space_group_comment
;
The symmetry employed for this shelxl refinement is uniquely defined
by the following loop, which should always be used as a source of
symmetry information in preference to the above space-group names.
They are only intended as comments.
;
_reflns_odcompleteness_completeness 94.08
_reflns_odcompleteness_iscentric 1
_reflns_odcompleteness_theta 64.99
_olex2_refinement_description
;
1. Fixed Uiso
 At 1.2 times of:
  All C(H) groups, All C(H,H) groups
 At 1.5 times of:
  All C(H,H,H) groups
2.a Ternary CH refined with riding coordinates:
 C14(H14), C16(H16), C20(H20), C21(H21), C14'(H14'), C16'(H16'), C20'(H20'),
 C21'(H21')
2.b Secondary CH2 refined with riding coordinates:
 C3(H3A,H3B), C5(H5A,H5B), C15(H15A,H15B), C17(H17A,H17B), C19(H19A,H19B),
 C3'(H3'A,H3'B), C5'(H5'A,H5'B), C15'(H15C,H15D), C17'(H17C,H17D), C19'(H19C,
 H19D)
2.c Aromatic/amide H refined with riding coordinates:
 C6(H6), C9(H9), C11(H11), C12(H12), C6'(H6'), C9'(H9'), C11'(H11'), C12'(H12')
2.d Idealised Me refined as rotating group:
 C18(H18A,H18B,H18C), C22(H22A,H22B,H22C), C18'(H18D,H18E,H18F), C22'(H22D,
 H22E,H22F)
;
_shelx_shelxl_version_number 2016/4
_olex2_submission_special_instructions 'No special instructions were received'

loop_
_space_group_symop_operation_xyz
'x, y, z'
'-x+1/2, -y, z+1/2'
'-x, y+1/2, -z+1/2'
'x+1/2, -y+1/2, -z'

loop_
_atom_site_label
_atom_site_type_symbol
_atom_site_fract_x
_atom_site_fract_y
_atom_site_fract_z
_atom_site_U_iso_or_equiv
_atom_site_adp_type
_atom_site_occupancy
_atom_site_site_symmetry_order
_atom_site_calc_flag
_atom_site_refinement_flags_posn
O1 O 0.9721(2) 0.72318(11) 0.06570(5) 0.0443(4) Uani 1 1 d .
O2 O 1.0673(2) 1.00764(10) 0.18928(6) 0.0458(4) Uani 1 1 d .
N1 N 0.8130(2) 0.76178(11) 0.25914(6) 0.0287(4) Uani 1 1 d .
N11 N 0.7572(2) 0.73187(11) 0.34373(6) 0.0299(4) Uani 1 1 d .
C2 C 0.8663(2) 0.84832(13) 0.26999(7) 0.0272(4) Uani 1 1 d .
C3 C 0.9158(3) 0.70862(15) 0.35930(9) 0.0366(5) Uani 1 1 d .
H3A H 0.977713 0.694085 0.330906 0.044 Uiso 1 1 calc R
H3B H 0.914430 0.654595 0.380533 0.044 Uiso 1 1 calc R
C5 C 0.7283(3) 0.70303(14) 0.29435(8) 0.0310(5) Uani 1 1 d .
H5A H 0.619643 0.707197 0.287662 0.037 Uiso 1 1 calc R
H5B H 0.759016 0.638655 0.290361 0.037 Uiso 1 1 calc R
C6 C 1.0049(3) 0.97559(14) 0.22566(8) 0.0339(5) Uani 1 1 d .
H6 H 1.003880 1.012046 0.253737 0.041 Uiso 1 1 calc R
C7 C 0.9336(2) 0.88613(13) 0.22810(7) 0.0276(4) Uani 1 1 d .
C8 C 0.9194(2) 0.81792(13) 0.18977(7) 0.0274(4) Uani 1 1 d .
C9 C 0.9656(2) 0.81490(14) 0.14069(8) 0.0304(5) Uani 1 1 d .
H9 H 1.016320 0.864813 0.126391 0.037 Uiso 1 1 calc R
C10 C 0.9334(3) 0.73536(15) 0.11428(8) 0.0333(5) Uani 1 1 d .
C11 C 0.8566(3) 0.65960(15) 0.13531(8) 0.0375(5) Uani 1 1 d .
H11 H 0.836945 0.607109 0.116473 0.045 Uiso 1 1 calc R
C12 C 0.8099(3) 0.66169(15) 0.18347(8) 0.0344(5) Uani 1 1 d .
H12 H 0.758033 0.611880 0.197444 0.041 Uiso 1 1 calc R
C13 C 0.8434(2) 0.74147(14) 0.21028(7) 0.0286(4) Uani 1 1 d .
C14 C 0.9837(3) 0.79156(16) 0.38639(8) 0.0380(5) Uani 1 1 d .
H14 H 1.082161 0.774426 0.400890 0.046 Uiso 1 1 calc R
C15 C 0.8715(3) 0.81975(17) 0.42637(8) 0.0405(5) Uani 1 1 d .
H15A H 0.917795 0.866065 0.447469 0.049 Uiso 1 1 calc R
H15B H 0.845252 0.766045 0.446120 0.049 Uiso 1 1 calc R
C16 C 0.8540(2) 0.88543(13) 0.32108(7) 0.0291(4) Uani 1 1 d .
H16 H 0.828444 0.951750 0.319873 0.035 Uiso 1 1 calc R
C17 C 1.0050(3) 0.87199(16) 0.35046(8) 0.0374(5) Uani 1 1 d .
H17A H 1.088510 0.858323 0.328273 0.045 Uiso 1 1 calc R
H17B H 1.029617 0.928546 0.368122 0.045 Uiso 1 1 calc R
C18 C 0.5790(4) 0.8556(2) 0.48283(9) 0.0595(8) Uani 1 1 d .
H18A H 0.660505 0.823803 0.499364 0.089 Uiso 1 1 calc GR
H18B H 0.482975 0.837671 0.496927 0.089 Uiso 1 1 calc GR
H18C H 0.592486 0.921515 0.486216 0.089 Uiso 1 1 calc GR
C19 C 0.5808(3) 0.82964(17) 0.42865(9) 0.0432(6) Uani 1 1 d .
H19A H 0.569764 0.762771 0.425585 0.052 Uiso 1 1 calc R
H19B H 0.493832 0.858371 0.412689 0.052 Uiso 1 1 calc R
C20 C 0.7268(3) 0.85979(15) 0.40249(8) 0.0333(5) Uani 1 1 d .
H20 H 0.733003 0.927744 0.404419 0.040 Uiso 1 1 calc R
C21 C 0.7276(2) 0.83290(14) 0.34858(7) 0.0288(4) Uani 1 1 d .
H21 H 0.628213 0.847763 0.334042 0.035 Uiso 1 1 calc R
C22 C 1.0792(3) 0.78704(18) 0.04614(8) 0.0465(6) Uani 1 1 d .
H22A H 1.032666 0.847309 0.043506 0.070 Uiso 1 1 calc GR
H22B H 1.110909 0.766426 0.014349 0.070 Uiso 1 1 calc GR
H22C H 1.166430 0.790678 0.067319 0.070 Uiso 1 1 calc GR
O1' O 0.67841(19) 0.14882(11) 0.38813(5) 0.0413(4) Uani 1 1 d .
O2' O 0.3548(2) -0.12785(12) 0.30328(6) 0.0454(4) Uani 1 1 d .
N1' N 0.59690(19) 0.06495(11) 0.19366(6) 0.0266(4) Uani 1 1 d .
N11' N 0.5980(2) 0.06156(12) 0.10551(6) 0.0300(4) Uani 1 1 d .
C2' C 0.4945(2) -0.00592(14) 0.19575(7) 0.0276(4) Uani 1 1 d .
C3' C 0.7050(3) -0.01755(16) 0.09757(9) 0.0384(5) Uani 1 1 d .
H3'A H 0.766268 -0.027363 0.126662 0.046 Uiso 1 1 calc R
H3'B H 0.773312 -0.003459 0.070638 0.046 Uiso 1 1 calc R
C5' C 0.6375(3) 0.11510(14) 0.14803(7) 0.0305(4) Uani 1 1 d .
H5'A H 0.584033 0.174160 0.147101 0.037 Uiso 1 1 calc R
H5'B H 0.746377 0.127780 0.147805 0.037 Uiso 1 1 calc R
C6' C 0.3719(3) -0.10323(15) 0.26063(8) 0.0352(5) Uani 1 1 d .
H6' H 0.319652 -0.136528 0.236763 0.042 Uiso 1 1 calc R
C7' C 0.4654(2) -0.02778(13) 0.24465(7) 0.0280(4) Uani 1 1 d .
C8' C 0.5521(2) 0.03690(13) 0.27397(7) 0.0264(4) Uani 1 1 d .
C9' C 0.5618(2) 0.05334(14) 0.32451(7) 0.0286(4) Uani 1 1 d .
H9' H 0.506465 0.017837 0.346738 0.034 Uiso 1 1 calc R
C10' C 0.6568(3) 0.12436(14) 0.33988(7) 0.0309(5) Uani 1 1 d .
C11' C 0.7417(3) 0.17779(15) 0.30668(8) 0.0334(5) Uani 1 1 d .
H11' H 0.806753 0.223768 0.318453 0.040 Uiso 1 1 calc R
C12' C 0.7308(2) 0.16361(14) 0.25698(8) 0.0308(5) Uani 1 1 d .
H12' H 0.785898 0.199720 0.234958 0.037 Uiso 1 1 calc R
C13' C 0.6340(2) 0.09304(13) 0.24114(7) 0.0255(4) Uani 1 1 d .
C14' C 0.6136(3) -0.10522(16) 0.08606(8) 0.0399(5) Uani 1 1 d .
H14' H 0.683210 -0.155688 0.076893 0.048 Uiso 1 1 calc R
C15' C 0.5060(3) -0.08351(17) 0.04350(8) 0.0423(6) Uani 1 1 d .
H15C H 0.456001 -0.140031 0.032610 0.051 Uiso 1 1 calc R
H15D H 0.563646 -0.058125 0.016307 0.051 Uiso 1 1 calc R
C16' C 0.4311(2) -0.04660(14) 0.14969(7) 0.0303(4) Uani 1 1 d .
H16' H 0.324321 -0.064312 0.155085 0.036 Uiso 1 1 calc R
C17' C 0.5221(3) -0.13307(15) 0.13112(8) 0.0393(5) Uani 1 1 d .
H17C H 0.590514 -0.155042 0.156523 0.047 Uiso 1 1 calc R
H17D H 0.451957 -0.182950 0.122973 0.047 Uiso 1 1 calc R
C18' C 0.2949(3) 0.0234(2) -0.02561(9) 0.0517(7) Uani 1 1 d .
H18D H 0.371207 -0.017070 -0.039143 0.078 Uiso 1 1 calc GR
H18E H 0.275309 0.073480 -0.047961 0.078 Uiso 1 1 calc GR
H18F H 0.202399 -0.010979 -0.020225 0.078 Uiso 1 1 calc GR
C19' C 0.3518(3) 0.06278(17) 0.02280(8) 0.0390(5) Uani 1 1 d .
H19C H 0.275313 0.104915 0.035785 0.047 Uiso 1 1 calc R
H19D H 0.444124 0.098402 0.016962 0.047 Uiso 1 1 calc R
C20' C 0.3854(3) -0.01231(14) 0.06079(7) 0.0321(5) Uani 1 1 d .
H20' H 0.290079 -0.046277 0.066775 0.039 Uiso 1 1 calc R
C21' C 0.4384(2) 0.02825(14) 0.10957(7) 0.0285(4) Uani 1 1 d .
H21' H 0.371931 0.080367 0.118574 0.034 Uiso 1 1 calc R
C22' C 0.5669(3) 0.11893(17) 0.42222(8) 0.0464(6) Uani 1 1 d .
H22D H 0.467527 0.138475 0.411472 0.070 Uiso 1 1 calc GR
H22E H 0.588268 0.145705 0.453634 0.070 Uiso 1 1 calc GR
H22F H 0.569308 0.052339 0.424671 0.070 Uiso 1 1 calc GR

loop_
_atom_site_aniso_label
_atom_site_aniso_U_11
_atom_site_aniso_U_22
_atom_site_aniso_U_33
_atom_site_aniso_U_23
_atom_site_aniso_U_13
_atom_site_aniso_U_12
O1 0.0542(11) 0.0495(9) 0.0292(7) -0.0066(7) -0.0011(7) -0.0086(8)
O2 0.0592(11) 0.0312(8) 0.0469(10) 0.0072(7) 0.0091(8) -0.0112(8)
N1 0.0277(9) 0.0252(8) 0.0332(9) -0.0001(7) 0.0023(7) -0.0027(7)
N11 0.0308(10) 0.0251(8) 0.0337(9) 0.0010(7) 0.0001(8) 0.0019(7)
C2 0.0248(11) 0.0229(9) 0.0338(11) -0.0016(8) 0.0003(8) 0.0012(8)
C3 0.0352(13) 0.0329(11) 0.0416(12) 0.0016(9) -0.0027(10) 0.0094(10)
C5 0.0304(11) 0.0258(10) 0.0370(11) 0.0003(8) 0.0041(9) -0.0039(9)
C6 0.0383(12) 0.0246(10) 0.0388(12) 0.0003(9) 0.0012(10) -0.0007(9)
C7 0.0250(10) 0.0238(9) 0.0341(10) 0.0010(8) -0.0008(8) 0.0020(8)
C8 0.0235(10) 0.0251(10) 0.0336(11) 0.0012(8) -0.0038(8) 0.0038(8)
C9 0.0284(11) 0.0293(10) 0.0336(11) 0.0041(8) -0.0040(9) 0.0011(9)
C10 0.0318(12) 0.0390(11) 0.0292(10) -0.0026(9) -0.0055(9) 0.0024(10)
C11 0.0402(13) 0.0340(11) 0.0384(12) -0.0070(9) -0.0061(10) -0.0039(10)
C12 0.0325(12) 0.0304(11) 0.0404(12) -0.0008(9) -0.0022(9) -0.0053(9)
C13 0.0249(11) 0.0283(10) 0.0326(11) -0.0020(8) -0.0007(9) -0.0004(8)
C14 0.0284(12) 0.0426(12) 0.0429(12) -0.0021(10) -0.0072(10) 0.0053(10)
C15 0.0411(14) 0.0427(12) 0.0378(12) 0.0030(10) -0.0048(10) 0.0002(11)
C16 0.0296(11) 0.0235(9) 0.0340(11) -0.0020(8) 0.0036(9) 0.0015(8)
C17 0.0313(12) 0.0410(12) 0.0398(12) -0.0074(10) 0.0015(10) -0.0056(10)
C18 0.070(2) 0.0636(17) 0.0444(14) 0.0095(13) 0.0199(14) 0.0110(15)
C19 0.0438(14) 0.0419(12) 0.0438(13) 0.0058(10) 0.0133(11) 0.0045(11)
C20 0.0364(12) 0.0287(10) 0.0349(11) 0.0012(9) 0.0048(9) 0.0038(9)
C21 0.0260(11) 0.0264(10) 0.0339(11) 0.0015(8) 0.0016(9) 0.0039(8)
C22 0.0577(16) 0.0505(14) 0.0314(11) 0.0012(10) 0.0014(11) -0.0049(13)
O1' 0.0483(10) 0.0491(9) 0.0264(7) -0.0073(7) -0.0006(7) -0.0025(8)
O2' 0.0398(9) 0.0558(10) 0.0406(9) 0.0128(8) 0.0015(7) -0.0124(8)
N1' 0.0282(9) 0.0263(8) 0.0253(8) -0.0013(7) -0.0010(7) -0.0012(7)
N11' 0.0288(9) 0.0335(9) 0.0278(9) -0.0037(7) 0.0008(7) 0.0021(8)
C2' 0.0258(10) 0.0259(10) 0.0311(10) -0.0007(8) -0.0022(8) 0.0014(8)
C3' 0.0302(12) 0.0459(13) 0.0390(12) -0.0060(10) 0.0022(10) 0.0078(10)
C5' 0.0323(11) 0.0322(10) 0.0269(10) 0.0008(8) 0.0010(9) -0.0043(9)
C6' 0.0333(12) 0.0347(11) 0.0377(12) 0.0034(9) -0.0019(10) -0.0044(9)
C7' 0.0270(11) 0.0262(10) 0.0306(10) 0.0009(8) -0.0009(8) 0.0009(8)
C8' 0.0243(10) 0.0246(9) 0.0304(10) 0.0001(8) -0.0011(8) 0.0047(8)
C9' 0.0278(11) 0.0289(10) 0.0292(10) 0.0026(8) 0.0002(8) 0.0050(9)
C10' 0.0319(11) 0.0328(10) 0.0279(10) -0.0049(8) -0.0036(9) 0.0064(9)
C11' 0.0331(12) 0.0309(11) 0.0362(11) -0.0073(9) -0.0042(9) -0.0035(9)
C12' 0.0305(11) 0.0290(10) 0.0331(11) -0.0013(8) 0.0025(9) -0.0022(9)
C13' 0.0247(10) 0.0253(9) 0.0265(10) -0.0010(8) -0.0011(8) 0.0030(8)
C14' 0.0414(14) 0.0371(12) 0.0412(12) -0.0113(10) -0.0036(10) 0.0136(10)
C15' 0.0452(14) 0.0440(13) 0.0378(12) -0.0115(10) -0.0039(11) 0.0093(11)
C16' 0.0300(11) 0.0295(10) 0.0315(10) -0.0019(8) -0.0029(9) -0.0030(9)
C17' 0.0472(14) 0.0279(10) 0.0427(12) -0.0036(9) -0.0081(11) 0.0025(10)
C18' 0.0583(17) 0.0642(17) 0.0327(12) -0.0041(12) -0.0107(12) 0.0057(14)
C19' 0.0433(13) 0.0439(12) 0.0298(11) -0.0022(9) -0.0026(10) 0.0035(11)
C20' 0.0318(12) 0.0348(11) 0.0299(10) -0.0051(8) -0.0024(9) 0.0019(9)
C21' 0.0281(11) 0.0286(10) 0.0289(10) -0.0026(8) -0.0007(8) 0.0030(9)
C22' 0.0624(17) 0.0461(13) 0.0307(11) -0.0037(10) 0.0063(11) 0.0036(12)

loop_
_atom_type_symbol
_atom_type_description
_atom_type_scat_dispersion_real
_atom_type_scat_dispersion_imag
_atom_type_scat_source
C C 0.0181 0.0091 'International Tables Vol C Tables 4.2.6.8 and 6.1.1.4'
H H 0.0000 0.0000 'International Tables Vol C Tables 4.2.6.8 and 6.1.1.4'
N N 0.0311 0.0180 'International Tables Vol C Tables 4.2.6.8 and 6.1.1.4'
O O 0.0492 0.0322 'International Tables Vol C Tables 4.2.6.8 and 6.1.1.4'

loop_
_geom_angle_atom_site_label_1
_geom_angle_atom_site_label_2
_geom_angle_atom_site_label_3
_geom_angle
C10 O1 C22 116.29(17)
C2 N1 C5 123.46(17)
C2 N1 C13 109.57(17)
C13 N1 C5 126.89(17)
C5 N11 C3 111.63(17)
C5 N11 C21 109.67(16)
C21 N11 C3 110.95(17)
N1 C2 C7 108.72(17)
N1 C2 C16 120.23(18)
C7 C2 C16 130.97(18)
N11 C3 H3A 109.9
N11 C3 H3B 109.9
N11 C3 C14 109.06(17)
H3A C3 H3B 108.3
C14 C3 H3A 109.9
C14 C3 H3B 109.9
N1 C5 H5A 109.4
N1 C5 H5B 109.4
N11 C5 N1 111.04(17)
N11 C5 H5A 109.4
N11 C5 H5B 109.4
H5A C5 H5B 108.0
O2 C6 H6 117.6
O2 C6 C7 124.8(2)
C7 C6 H6 117.6
C2 C7 C6 124.84(18)
C2 C7 C8 107.18(17)
C6 C7 C8 127.96(18)
C9 C8 C7 133.83(19)
C13 C8 C7 106.45(17)
C13 C8 C9 119.72(18)
C8 C9 H9 121.1
C10 C9 C8 117.85(19)
C10 C9 H9 121.1
O1 C10 C11 114.39(19)
C9 C10 O1 123.9(2)
C9 C10 C11 121.7(2)
C10 C11 H11 119.5
C12 C11 C10 121.1(2)
C12 C11 H11 119.5
C11 C12 H12 121.4
C11 C12 C13 117.3(2)
C13 C12 H12 121.4
N1 C13 C8 108.08(17)
C12 C13 N1 129.59(19)
C12 C13 C8 122.33(19)
C3 C14 H14 110.1
C3 C14 C15 107.79(19)
C3 C14 C17 109.07(18)
C15 C14 H14 110.1
C15 C14 C17 109.79(19)
C17 C14 H14 110.1
C14 C15 H15A 109.9
C14 C15 H15B 109.9
C14 C15 C20 108.99(18)
H15A C15 H15B 108.3
C20 C15 H15A 109.9
C20 C15 H15B 109.9
C2 C16 H16 109.3
C2 C16 C17 112.04(17)
C2 C16 C21 109.47(17)
C17 C16 H16 109.3
C21 C16 H16 109.3
C21 C16 C17 107.27(17)
C14 C17 C16 108.76(18)
C14 C17 H17A 109.9
C14 C17 H17B 109.9
C16 C17 H17A 109.9
C16 C17 H17B 109.9
H17A C17 H17B 108.3
H18A C18 H18B 109.5
H18A C18 H18C 109.5
H18B C18 H18C 109.5
C19 C18 H18A 109.5
C19 C18 H18B 109.5
C19 C18 H18C 109.5
C18 C19 H19A 108.9
C18 C19 H19B 108.9
H19A C19 H19B 107.8
C20 C19 C18 113.2(2)
C20 C19 H19A 108.9
C20 C19 H19B 108.9
C15 C20 H20 107.7
C19 C20 C15 112.56(18)
C19 C20 H20 107.7
C21 C20 C15 108.19(18)
C21 C20 C19 112.68(19)
C21 C20 H20 107.7
N11 C21 C16 108.20(16)
N11 C21 C20 109.64(16)
N11 C21 H21 109.4
C16 C21 H21 109.4
C20 C21 C16 110.65(17)
C20 C21 H21 109.4
O1 C22 H22A 109.5
O1 C22 H22B 109.5
O1 C22 H22C 109.5
H22A C22 H22B 109.5
H22A C22 H22C 109.5
H22B C22 H22C 109.5
C10' O1' C22' 117.27(18)
C2' N1' C5' 123.90(16)
C2' N1' C13' 109.32(16)
C13' N1' C5' 125.80(16)
C5' N11' C3' 112.09(17)
C5' N11' C21' 109.84(16)
C21' N11' C3' 110.91(16)
N1' C2' C7' 109.23(17)
N1' C2' C16' 120.17(17)
C7' C2' C16' 130.60(19)
N11' C3' H3'A 109.8
N11' C3' H3'B 109.8
N11' C3' C14' 109.37(18)
H3'A C3' H3'B 108.2
C14' C3' H3'A 109.8
C14' C3' H3'B 109.8
N1' C5' H5'A 109.4
N1' C5' H5'B 109.4
N11' C5' N1' 111.28(16)
N11' C5' H5'A 109.4
N11' C5' H5'B 109.4
H5'A C5' H5'B 108.0
O2' C6' H6' 117.3
O2' C6' C7' 125.4(2)
C7' C6' H6' 117.3
C2' C7' C6' 124.65(19)
C2' C7' C8' 106.91(17)
C6' C7' C8' 128.38(19)
C9' C8' C7' 133.35(19)
C13' C8' C7' 106.46(17)
C13' C8' C9' 120.13(18)
C8' C9' H9' 121.3
C10' C9' C8' 117.37(19)
C10' C9' H9' 121.3
O1' C10' C9' 124.2(2)
O1' C10' C11' 114.04(19)
C9' C10' C11' 121.75(18)
C10' C11' H11' 119.3
C12' C11' C10' 121.42(19)
C12' C11' H11' 119.3
C11' C12' H12' 121.4
C11' C12' C13' 117.23(19)
C13' C12' H12' 121.4
N1' C13' C8' 108.03(17)
C12' C13' N1' 129.91(18)
C12' C13' C8' 122.05(18)
C3' C14' H14' 109.8
C3' C14' C15' 108.1(2)
C15' C14' H14' 109.8
C17' C14' C3' 109.01(18)
C17' C14' H14' 109.8
C17' C14' C15' 110.2(2)
C14' C15' H15C 109.9
C14' C15' H15D 109.9
C14' C15' C20' 108.84(17)
H15C C15' H15D 108.3
C20' C15' H15C 109.9
C20' C15' H15D 109.9
C2' C16' H16' 109.2
C2' C16' C17' 113.36(18)
C2' C16' C21' 108.19(16)
C17' C16' H16' 109.2
C21' C16' H16' 109.2
C21' C16' C17' 107.70(17)
C14' C17' C16' 108.78(18)
C14' C17' H17C 109.9
C14' C17' H17D 109.9
C16' C17' H17C 109.9
C16' C17' H17D 109.9
H17C C17' H17D 108.3
H18D C18' H18E 109.5
H18D C18' H18F 109.5
H18E C18' H18F 109.5
C19' C18' H18D 109.5
C19' C18' H18E 109.5
C19' C18' H18F 109.5
C18' C19' H19C 109.0
C18' C19' H19D 109.0
C18' C19' C20' 113.1(2)
H19C C19' H19D 107.8
C20' C19' H19C 109.0
C20' C19' H19D 109.0
C15' C20' H20' 107.6
C19' C20' C15' 113.06(18)
C19' C20' H20' 107.6
C19' C20' C21' 112.51(17)
C21' C20' C15' 108.21(17)
C21' C20' H20' 107.6
N11' C21' C16' 108.57(16)
N11' C21' C20' 110.14(17)
N11' C21' H21' 109.3
C16' C21' H21' 109.3
C20' C21' C16' 110.09(16)
C20' C21' H21' 109.3
O1' C22' H22D 109.5
O1' C22' H22E 109.5
O1' C22' H22F 109.5
H22D C22' H22E 109.5
H22D C22' H22F 109.5
H22E C22' H22F 109.5

loop_
_geom_bond_atom_site_label_1
_geom_bond_atom_site_label_2
_geom_bond_distance
O1 C10 1.383(3)
O1 C22 1.416(3)
O2 C6 1.225(3)
N1 C2 1.362(3)
N1 C5 1.480(3)
N1 C13 1.394(3)
N11 C3 1.489(3)
N11 C5 1.436(3)
N11 C21 1.482(3)
C2 C7 1.398(3)
C2 C16 1.500(3)
C3 H3A 0.9700
C3 H3B 0.9700
C3 C14 1.525(3)
C5 H5A 0.9700
C5 H5B 0.9700
C6 H6 0.9300
C6 C7 1.432(3)
C7 C8 1.441(3)
C8 C9 1.403(3)
C8 C13 1.402(3)
C9 H9 0.9300
C9 C10 1.382(3)
C10 C11 1.403(3)
C11 H11 0.9300
C11 C12 1.380(3)
C12 H12 0.9300
C12 C13 1.393(3)
C14 H14 0.9800
C14 C15 1.525(3)
C14 C17 1.529(3)
C15 H15A 0.9700
C15 H15B 0.9700
C15 C20 1.537(3)
C16 H16 0.9800
C16 C17 1.559(3)
C16 C21 1.536(3)
C17 H17A 0.9700
C17 H17B 0.9700
C18 H18A 0.9600
C18 H18B 0.9600
C18 H18C 0.9600
C18 C19 1.528(3)
C19 H19A 0.9700
C19 H19B 0.9700
C19 C20 1.527(3)
C20 H20 0.9800
C20 C21 1.525(3)
C21 H21 0.9800
C22 H22A 0.9600
C22 H22B 0.9600
C22 H22C 0.9600
O1' C10' 1.379(2)
O1' C22' 1.417(3)
O2' C6' 1.229(3)
N1' C2' 1.358(3)
N1' C5' 1.485(3)
N1' C13' 1.399(3)
N11' C3' 1.489(3)
N11' C5' 1.437(3)
N11' C21' 1.481(3)
C2' C7' 1.398(3)
C2' C16' 1.496(3)
C3' H3'A 0.9700
C3' H3'B 0.9700
C3' C14' 1.526(3)
C5' H5'A 0.9700
C5' H5'B 0.9700
C6' H6' 0.9300
C6' C7' 1.427(3)
C7' C8' 1.444(3)
C8' C9' 1.405(3)
C8' C13' 1.404(3)
C9' H9' 0.9300
C9' C10' 1.382(3)
C10' C11' 1.403(3)
C11' H11' 0.9300
C11' C12' 1.378(3)
C12' H12' 0.9300
C12' C13' 1.391(3)
C14' H14' 0.9800
C14' C15' 1.529(3)
C14' C17' 1.524(3)
C15' H15C 0.9700
C15' H15D 0.9700
C15' C20' 1.545(3)
C16' H16' 0.9800
C16' C17' 1.561(3)
C16' C21' 1.539(3)
C17' H17C 0.9700
C17' H17D 0.9700
C18' H18D 0.9600
C18' H18E 0.9600
C18' H18F 0.9600
C18' C19' 1.524(3)
C19' H19C 0.9700
C19' H19D 0.9700
C19' C20' 1.527(3)
C20' H20' 0.9800
C20' C21' 1.529(3)
C21' H21' 0.9800
C22' H22D 0.9600
C22' H22E 0.9600
C22' H22F 0.9600

loop_
_geom_torsion_atom_site_label_1
_geom_torsion_atom_site_label_2
_geom_torsion_atom_site_label_3
_geom_torsion_atom_site_label_4
_geom_torsion
O1 C10 C11 C12 -179.6(2)
O2 C6 C7 C2 178.0(2)
O2 C6 C7 C8 -0.6(4)
N1 C2 C7 C6 -178.74(19)
N1 C2 C7 C8 0.1(2)
N1 C2 C16 C17 97.2(2)
N1 C2 C16 C21 -21.6(3)
N11 C3 C14 C15 52.0(2)
N11 C3 C14 C17 -67.2(2)
C2 N1 C5 N11 -20.9(3)
C2 N1 C13 C8 0.3(2)
C2 N1 C13 C12 180.0(2)
C2 C7 C8 C9 -179.0(2)
C2 C7 C8 C13 0.1(2)
C2 C16 C17 C14 -104.4(2)
C2 C16 C21 N11 52.2(2)
C2 C16 C21 C20 172.34(17)
C3 N11 C5 N1 -70.9(2)
C3 N11 C21 C16 53.2(2)
C3 N11 C21 C20 -67.6(2)
C3 C14 C15 C20 -68.2(2)
C3 C14 C17 C16 48.8(2)
C5 N1 C2 C7 -177.02(18)
C5 N1 C2 C16 5.9(3)
C5 N1 C13 C8 176.95(19)
C5 N1 C13 C12 -3.4(4)
C5 N11 C3 C14 135.98(19)
C5 N11 C21 C16 -70.6(2)
C5 N11 C21 C20 168.62(18)
C6 C7 C8 C9 -0.2(4)
C6 C7 C8 C13 178.9(2)
C7 C2 C16 C17 -79.1(3)
C7 C2 C16 C21 162.0(2)
C7 C8 C9 C10 179.1(2)
C7 C8 C13 N1 -0.2(2)
C7 C8 C13 C12 -180.0(2)
C8 C9 C10 O1 179.86(19)
C8 C9 C10 C11 0.2(3)
C9 C8 C13 N1 179.00(18)
C9 C8 C13 C12 -0.7(3)
C9 C10 C11 C12 0.1(3)
C10 C11 C12 C13 -0.6(3)
C11 C12 C13 N1 -178.7(2)
C11 C12 C13 C8 1.0(3)
C13 N1 C2 C7 -0.2(2)
C13 N1 C2 C16 -177.31(18)
C13 N1 C5 N11 162.92(18)
C13 C8 C9 C10 0.1(3)
C14 C15 C20 C19 140.6(2)
C14 C15 C20 C21 15.4(2)
C15 C14 C17 C16 -69.1(2)
C15 C20 C21 N11 49.7(2)
C15 C20 C21 C16 -69.5(2)
C16 C2 C7 C6 -2.1(4)
C16 C2 C7 C8 176.7(2)
C17 C14 C15 C20 50.5(2)
C17 C16 C21 N11 -69.6(2)
C17 C16 C21 C20 50.5(2)
C18 C19 C20 C15 56.9(3)
C18 C19 C20 C21 179.6(2)
C19 C20 C21 N11 -75.4(2)
C19 C20 C21 C16 165.38(17)
C21 N11 C3 C14 13.3(2)
C21 N11 C5 N1 52.5(2)
C21 C16 C17 C14 15.8(2)
C22 O1 C10 C9 14.5(3)
C22 O1 C10 C11 -165.9(2)
O1' C10' C11' C12' -178.6(2)
O2' C6' C7' C2' 173.9(2)
O2' C6' C7' C8' -3.0(4)
N1' C2' C7' C6' -175.24(19)
N1' C2' C7' C8' 2.3(2)
N1' C2' C16' C17' 93.5(2)
N1' C2' C16' C21' -25.9(3)
N11' C3' C14' C15' 53.4(2)
N11' C3' C14' C17' -66.5(2)
C2' N1' C5' N11' -19.5(3)
C2' N1' C13' C8' 0.4(2)
C2' N1' C13' C12' -178.6(2)
C2' C7' C8' C9' 175.2(2)
C2' C7' C8' C13' -2.0(2)
C2' C16' C17' C14' -107.2(2)
C2' C16' C21' N11' 55.3(2)
C2' C16' C21' C20' 175.96(17)
C3' N11' C5' N1' -74.3(2)
C3' N11' C21' C16' 54.2(2)
C3' N11' C21' C20' -66.4(2)
C3' C14' C15' C20' -66.9(2)
C3' C14' C17' C16' 51.1(2)
C5' N1' C2' C7' -170.93(18)
C5' N1' C2' C16' 8.4(3)
C5' N1' C13' C8' 169.39(18)
C5' N1' C13' C12' -9.6(3)
C5' N11' C3' C14' 134.34(19)
C5' N11' C21' C16' -70.3(2)
C5' N11' C21' C20' 169.12(16)
C6' C7' C8' C9' -7.4(4)
C6' C7' C8' C13' 175.4(2)
C7' C2' C16' C17' -87.3(3)
C7' C2' C16' C21' 153.3(2)
C7' C8' C9' C10' -178.4(2)
C7' C8' C13' N1' 1.0(2)
C7' C8' C13' C12' -179.90(18)
C8' C9' C10' O1' -179.93(19)
C8' C9' C10' C11' -0.6(3)
C9' C8' C13' N1' -176.65(17)
C9' C8' C13' C12' 2.5(3)
C9' C10' C11' C12' 1.9(3)
C10' C11' C12' C13' -1.1(3)
C11' C12' C13' N1' 177.8(2)
C11' C12' C13' C8' -1.1(3)
C13' N1' C2' C7' -1.7(2)
C13' N1' C2' C16' 177.69(18)
C13' N1' C5' N11' 172.98(18)
C13' C8' C9' C10' -1.6(3)
C14' C15' C20' C19' 138.7(2)
C14' C15' C20' C21' 13.4(3)
C15' C14' C17' C16' -67.5(2)
C15' C20' C21' N11' 51.0(2)
C15' C20' C21' C16' -68.7(2)
C16' C2' C7' C6' 5.5(4)
C16' C2' C7' C8' -177.0(2)
C17' C14' C15' C20' 52.2(3)
C17' C16' C21' N11' -67.6(2)
C17' C16' C21' C20' 53.1(2)
C18' C19' C20' C15' 58.5(3)
C18' C19' C20' C21' -178.5(2)
C19' C20' C21' N11' -74.6(2)
C19' C20' C21' C16' 165.68(18)
C21' N11' C3' C14' 11.2(2)
C21' N11' C5' N1' 49.5(2)
C21' C16' C17' C14' 12.5(2)
C22' O1' C10' C9' -18.9(3)
C22' O1' C10' C11' 161.73(19)
